data_4108910
loop_
_publ_author_name
'David A. Nicewicz'
'Andrew D. Satterfield'
'Daniel C. Schmitt'
'Jeffrey S. Johnson'

_publ_section_title
;
 Self-Consistent Synthesis of the Squalene Synthase Inhibitor Zaragozic
 Acid C via Controlled Oligomerization
;
_journal_name_full 'Journal of the American Chemical Society'
_journal_page_first 17281
_journal_page_last 17283
_journal_paper_doi 10.1021/ja808347q
_journal_volume 130
_journal_year 2008
_chemical_formula_sum 'C32 H62 O9 Si2'
_chemical_formula_weight 647.00
_chemical_name_systematic
;

 ?

;
_space_group_IT_number 2
_symmetry_cell_setting triclinic
_symmetry_space_group_name_Hall '-P 1'
_symmetry_space_group_name_H-M 'P -1'
_atom_sites_solution_hydrogens geom
_atom_sites_solution_primary direct
_atom_sites_solution_secondary difmap
_audit_creation_method SHELXL-97
_cell_angle_alpha 83.474(3)
_cell_angle_beta 72.775(4)
_cell_angle_gamma 65.177(2)
_cell_formula_units_Z 2
_cell_length_a 11.015(3)
_cell_length_b 11.650(3)
_cell_length_c 17.577(5)
_cell_measurement_reflns_used 4637
_cell_measurement_temperature 273(2)
_cell_measurement_theta_max 0.00
_cell_measurement_theta_min 0.00
_cell_volume 1955.2(9)
_computing_cell_refinement 'Bruker SMART'
_computing_data_collection 'Bruker SMART'
_computing_data_reduction 'Bruker SAINT'
_computing_molecular_graphics 'Bruker SHELXTL'
_computing_publication_material 'Bruker SHELXTL'
_computing_structure_refinement 'SHELXL-97 (Sheldrick, 1997)'
_computing_structure_solution 'SHELXS-97 (Sheldrick, 1990)'
_diffrn_ambient_temperature 273(2)
_diffrn_measured_fraction_theta_full 0.964
_diffrn_measured_fraction_theta_max 0.964
_diffrn_measurement_device_type 'CCD area detector'
_diffrn_measurement_method 'phi and omega scans'
_diffrn_radiation_monochromator graphite
_diffrn_radiation_source 'fine-focus sealed tube'
_diffrn_radiation_type MoK\a
_diffrn_radiation_wavelength 0.71073
_diffrn_reflns_av_R_equivalents 0.0326
_diffrn_reflns_av_sigmaI/netI 0.0473
_diffrn_reflns_limit_h_max 12
_diffrn_reflns_limit_h_min -13
_diffrn_reflns_limit_k_max 13
_diffrn_reflns_limit_k_min -13
_diffrn_reflns_limit_l_max 20
_diffrn_reflns_limit_l_min -20
_diffrn_reflns_number 14111
_diffrn_reflns_theta_full 25.00
_diffrn_reflns_theta_max 25.00
_diffrn_reflns_theta_min 1.93
_exptl_absorpt_coefficient_mu 0.135
_exptl_absorpt_correction_type none
_exptl_crystal_colour clear
_exptl_crystal_density_diffrn 1.099
_exptl_crystal_density_meas 0
_exptl_crystal_description block
_exptl_crystal_F_000 708
_exptl_crystal_size_max 0.35
_exptl_crystal_size_mid 0.25
_exptl_crystal_size_min 0.10
_refine_diff_density_max 1.299
_refine_diff_density_min -0.365
_refine_diff_density_rms 0.057
_refine_ls_extinction_method none
_refine_ls_goodness_of_fit_ref 1.028
_refine_ls_hydrogen_treatment mixed
_refine_ls_matrix_type full
_refine_ls_number_parameters 408
_refine_ls_number_reflns 6639
_refine_ls_number_restraints 0
_refine_ls_restrained_S_all 1.028
_refine_ls_R_factor_all 0.0628
_refine_ls_R_factor_gt 0.0485
_refine_ls_shift/su_max 0.000
_refine_ls_shift/su_mean 0.000
_refine_ls_structure_factor_coef Fsqd
_refine_ls_weighting_details 'calc w=1/[\s^2^(Fo^2^)+(0.0604P)^2^+1.3310P] where P=(Fo^2^+2Fc^2^)/3'
_refine_ls_weighting_scheme calc
_refine_ls_wR_factor_gt 0.1189
_refine_ls_wR_factor_ref 0.1307
_reflns_number_gt 5291
_reflns_number_total 6639
_reflns_threshold_expression >2sigma(I)
_cod_data_source_file ja808347q_si_002.cif
_cod_data_source_block c05301
_cod_database_code 4108910

loop_
_symmetry_equiv_pos_as_xyz
'x, y, z'
'-x, -y, -z'

loop_
_atom_site_label
_atom_site_type_symbol
_atom_site_fract_x
_atom_site_fract_y
_atom_site_fract_z
_atom_site_U_iso_or_equiv
_atom_site_adp_type
_atom_site_occupancy
_atom_site_symmetry_multiplicity
_atom_site_calc_flag
_atom_site_refinement_flags
Si1 Si -0.26411(6) 0.45059(6) 0.35300(4) 0.02421(17) Uani 1 1 d .
Si2 Si 0.30694(6) 0.17313(6) 0.26503(4) 0.02152(16) Uani 1 1 d .
C1 C -0.1789(3) 0.2452(3) 0.13744(14) 0.0313(6) Uani 1 1 d .
H1A H -0.1392 0.1588 0.1465 0.038 Uiso 1 1 calc R
H1B H -0.2402 0.2765 0.1059 0.038 Uiso 1 1 calc R
C2 C -0.1481(2) 0.3238(2) 0.16951(13) 0.0240(5) Uani 1 1 d .
H2 H -0.1910 0.4090 0.1583 0.029 Uiso 1 1 calc R
C3 C -0.0507(2) 0.2911(2) 0.22258(13) 0.0196(5) Uani 1 1 d .
C4 C 0.0971(2) 0.2960(2) 0.17981(13) 0.0190(5) Uani 1 1 d .
C5 C -0.0260(2) 0.1558(2) 0.25318(13) 0.0212(5) Uani 1 1 d .
O6 O 0.05435(16) 0.06368(14) 0.21175(9) 0.0266(4) Uani 1 1 d .
O7 O -0.11098(16) 0.15537(14) 0.32612(9) 0.0236(4) Uani 1 1 d .
C8 C -0.1308(3) 0.0368(2) 0.35712(15) 0.0309(6) Uani 1 1 d .
C9 C 0.0027(3) -0.0638(2) 0.37184(16) 0.0378(6) Uani 1 1 d .
H9A H 0.0733 -0.0895 0.3220 0.057 Uiso 1 1 calc R
H9B H -0.0142 -0.1355 0.3965 0.057 Uiso 1 1 calc R
H9C H 0.0332 -0.0299 0.4062 0.057 Uiso 1 1 calc R
C10 C -0.1833(3) -0.0051(3) 0.29839(18) 0.0417(7) Uani 1 1 d .
H10A H -0.2593 0.0660 0.2857 0.063 Uiso 1 1 calc R
H10B H -0.2144 -0.0699 0.3220 0.063 Uiso 1 1 calc R
H10C H -0.1093 -0.0375 0.2506 0.063 Uiso 1 1 calc R
C11 C -0.2441(3) 0.0810(3) 0.43563(16) 0.0392(7) Uani 1 1 d .
H11A H -0.2102 0.1085 0.4714 0.059 Uiso 1 1 calc R
H11B H -0.2687 0.0124 0.4590 0.059 Uiso 1 1 calc R
H11C H -0.3245 0.1500 0.4259 0.059 Uiso 1 1 calc R
O12 O -0.11172(15) 0.38157(14) 0.28556(9) 0.0227(4) Uani 1 1 d .
C13 C -0.2458(3) 0.3986(2) 0.45535(14) 0.0326(6) Uani 1 1 d .
H13A H -0.2066 0.3079 0.4572 0.049 Uiso 1 1 calc R
H13B H -0.3357 0.4317 0.4934 0.049 Uiso 1 1 calc R
H13C H -0.1858 0.4296 0.4679 0.049 Uiso 1 1 calc R
C14 C -0.4077(2) 0.4199(3) 0.33470(16) 0.0342(6) Uani 1 1 d .
H14A H -0.4305 0.4638 0.2878 0.051 Uiso 1 1 calc R
H14B H -0.4884 0.4496 0.3796 0.051 Uiso 1 1 calc R
H14C H -0.3777 0.3308 0.3273 0.051 Uiso 1 1 calc R
C15 C -0.3035(3) 0.6256(2) 0.34497(15) 0.0337(6) Uani 1 1 d .
C16 C -0.3168(3) 0.6754(3) 0.26076(17) 0.0461(7) Uani 1 1 d .
H16A H -0.3885 0.6595 0.2494 0.069 Uiso 1 1 calc R
H16B H -0.2299 0.6327 0.2218 0.069 Uiso 1 1 calc R
H16C H -0.3403 0.7647 0.2590 0.069 Uiso 1 1 calc R
C17 C -0.4425(3) 0.7003(2) 0.40686(17) 0.0425(7) Uani 1 1 d .
H17A H -0.4369 0.6692 0.4592 0.064 Uiso 1 1 calc R
H17B H -0.5169 0.6895 0.3951 0.064 Uiso 1 1 calc R
H17C H -0.4601 0.7884 0.4047 0.064 Uiso 1 1 calc R
C18 C -0.1854(3) 0.6481(3) 0.36213(18) 0.0426(7) Uani 1 1 d .
H18A H -0.2064 0.7370 0.3598 0.064 Uiso 1 1 calc R
H18B H -0.0993 0.6037 0.3230 0.064 Uiso 1 1 calc R
H18C H -0.1770 0.6176 0.4142 0.064 Uiso 1 1 calc R
C19 C 0.1913(2) 0.1975(2) 0.11227(13) 0.0198(5) Uani 1 1 d .
O20 O 0.30406(15) 0.11809(14) 0.11501(9) 0.0246(4) Uani 1 1 d .
O21 O 0.13560(15) 0.21637(14) 0.05071(9) 0.0207(3) Uani 1 1 d .
C22 C 0.2126(2) 0.1315(2) -0.02156(13) 0.0250(5) Uani 1 1 d .
C23 C 0.3465(3) 0.1494(2) -0.06331(15) 0.0335(6) Uani 1 1 d .
H23A H 0.3245 0.2375 -0.0741 0.050 Uiso 1 1 calc R
H23B H 0.3913 0.1021 -0.1125 0.050 Uiso 1 1 calc R
H23C H 0.4078 0.1199 -0.0295 0.050 Uiso 1 1 calc R
C24 C 0.2380(3) -0.0051(2) 0.00297(15) 0.0329(6) Uani 1 1 d .
H24A H 0.3068 -0.0363 0.0319 0.049 Uiso 1 1 calc R
H24B H 0.2702 -0.0566 -0.0438 0.049 Uiso 1 1 calc R
H24C H 0.1527 -0.0081 0.0362 0.049 Uiso 1 1 calc R
C25 C 0.1093(3) 0.1817(2) -0.07170(15) 0.0341(6) Uani 1 1 d .
H25A H 0.0254 0.1716 -0.0432 0.051 Uiso 1 1 calc R
H25B H 0.1493 0.1353 -0.1212 0.051 Uiso 1 1 calc R
H25C H 0.0881 0.2697 -0.0822 0.051 Uiso 1 1 calc R
C26 C 0.0720(2) 0.4343(2) 0.15024(13) 0.0205(5) Uani 1 1 d .
H26 H 0.0126 0.4913 0.1960 0.025 Uiso 1 1 calc R
O27 O 0.00370(16) 0.47500(14) 0.08828(9) 0.0250(4) Uani 1 1 d .
H27 H 0.0448 0.4228 0.0517 0.037 Uiso 1 1 calc R
C28 C 0.2083(2) 0.4531(2) 0.12156(13) 0.0211(5) Uani 1 1 d .
O29 O 0.30678(16) 0.39145(15) 0.06871(10) 0.0296(4) Uani 1 1 d .
O30 O 0.19570(16) 0.55262(15) 0.16005(9) 0.0273(4) Uani 1 1 d .
C31 C 0.3026(3) 0.6072(2) 0.13564(15) 0.0310(6) Uani 1 1 d .
C32 C 0.3150(3) 0.6509(3) 0.04954(16) 0.0382(6) Uani 1 1 d .
H32A H 0.3468 0.5794 0.0154 0.057 Uiso 1 1 calc R
H32B H 0.3803 0.6894 0.0342 0.057 Uiso 1 1 calc R
H32C H 0.2257 0.7112 0.0449 0.057 Uiso 1 1 calc R
C33 C 0.4393(3) 0.5113(3) 0.14802(17) 0.0405(7) Uani 1 1 d .
H33A H 0.4253 0.4856 0.2027 0.061 Uiso 1 1 calc R
H33B H 0.5057 0.5486 0.1351 0.061 Uiso 1 1 calc R
H33C H 0.4736 0.4390 0.1141 0.061 Uiso 1 1 calc R
C34 C 0.2391(3) 0.7195(3) 0.1922(2) 0.0569(9) Uani 1 1 d .
H34A H 0.1500 0.7759 0.1853 0.085 Uiso 1 1 calc R
H34B H 0.2993 0.7633 0.1810 0.085 Uiso 1 1 calc R
H34C H 0.2279 0.6903 0.2461 0.085 Uiso 1 1 calc R
O35 O 0.16514(15) 0.27627(14) 0.23975(9) 0.0206(3) Uani 1 1 d .
C36 C 0.3275(3) 0.0045(2) 0.27542(16) 0.0308(6) Uani 1 1 d .
H36A H 0.2420 0.0011 0.3080 0.046 Uiso 1 1 calc R
H36B H 0.4009 -0.0433 0.2999 0.046 Uiso 1 1 calc R
H36C H 0.3500 -0.0308 0.2237 0.046 Uiso 1 1 calc R
C37 C 0.4735(2) 0.1813(2) 0.20145(14) 0.0280(5) Uani 1 1 d .
H37A H 0.4717 0.1917 0.1468 0.042 Uiso 1 1 calc R
H37B H 0.5508 0.1045 0.2067 0.042 Uiso 1 1 calc R
H37C H 0.4831 0.2518 0.2184 0.042 Uiso 1 1 calc R
C38 C 0.2668(2) 0.2368(2) 0.36896(14) 0.0263(5) Uani 1 1 d .
C39 C 0.1356(3) 0.2221(3) 0.42361(15) 0.0385(7) Uani 1 1 d .
H39A H 0.1528 0.1340 0.4283 0.058 Uiso 1 1 calc R
H39B H 0.0589 0.2662 0.4011 0.058 Uiso 1 1 calc R
H39C H 0.1136 0.2568 0.4754 0.058 Uiso 1 1 calc R
C40 C 0.3899(3) 0.1632(3) 0.40475(16) 0.0380(6) Uani 1 1 d .
H40A H 0.3665 0.1934 0.4580 0.057 Uiso 1 1 calc R
H40B H 0.4705 0.1757 0.3727 0.057 Uiso 1 1 calc R
H40C H 0.4092 0.0748 0.4058 0.057 Uiso 1 1 calc R
C41 C 0.2391(3) 0.3782(3) 0.36579(16) 0.0390(6) Uani 1 1 d .
H41A H 0.2194 0.4086 0.4185 0.059 Uiso 1 1 calc R
H41B H 0.1609 0.4251 0.3449 0.059 Uiso 1 1 calc R
H41C H 0.3198 0.3889 0.3320 0.059 Uiso 1 1 calc R

loop_
_atom_site_aniso_label
_atom_site_aniso_U_11
_atom_site_aniso_U_22
_atom_site_aniso_U_33
_atom_site_aniso_U_23
_atom_site_aniso_U_13
_atom_site_aniso_U_12
Si1 0.0218(3) 0.0259(3) 0.0210(4) -0.0034(3) -0.0012(3) -0.0083(3)
Si2 0.0180(3) 0.0247(3) 0.0198(3) 0.0002(3) -0.0048(2) -0.0070(3)
C1 0.0300(13) 0.0398(15) 0.0248(13) -0.0014(11) -0.0102(11) -0.0128(12)
C2 0.0193(11) 0.0294(12) 0.0213(12) 0.0026(10) -0.0048(9) -0.0090(10)
C3 0.0156(11) 0.0198(11) 0.0193(11) -0.0045(9) -0.0010(9) -0.0048(9)
C4 0.0173(11) 0.0192(11) 0.0191(12) -0.0022(9) -0.0039(9) -0.0063(9)
C5 0.0195(11) 0.0270(12) 0.0183(12) -0.0032(10) -0.0053(9) -0.0098(10)
O6 0.0285(9) 0.0222(8) 0.0242(9) -0.0048(7) -0.0023(7) -0.0077(7)
O7 0.0244(8) 0.0238(8) 0.0216(9) -0.0008(7) -0.0011(7) -0.0120(7)
C8 0.0310(13) 0.0256(13) 0.0334(14) 0.0059(11) -0.0027(11) -0.0144(11)
C9 0.0372(15) 0.0307(14) 0.0346(15) 0.0065(12) -0.0010(12) -0.0110(12)
C10 0.0459(17) 0.0391(15) 0.0518(18) 0.0040(14) -0.0124(14) -0.0297(14)
C11 0.0360(15) 0.0391(15) 0.0368(16) 0.0086(12) -0.0001(12) -0.0186(13)
O12 0.0224(8) 0.0210(8) 0.0214(8) -0.0050(7) 0.0008(6) -0.0089(7)
C13 0.0334(14) 0.0369(14) 0.0225(13) -0.0025(11) -0.0013(11) -0.0132(12)
C14 0.0228(13) 0.0441(15) 0.0317(14) -0.0084(12) 0.0002(11) -0.0128(12)
C15 0.0316(14) 0.0273(13) 0.0290(14) -0.0069(11) 0.0016(11) -0.0044(11)
C16 0.0458(17) 0.0325(15) 0.0379(17) 0.0065(13) -0.0006(13) -0.0040(13)
C17 0.0406(16) 0.0265(14) 0.0377(16) -0.0086(12) 0.0048(12) -0.0005(12)
C18 0.0489(17) 0.0333(15) 0.0449(17) -0.0084(13) -0.0004(13) -0.0221(13)
C19 0.0197(12) 0.0193(11) 0.0185(12) 0.0000(9) -0.0014(9) -0.0088(10)
O20 0.0198(8) 0.0234(8) 0.0235(9) -0.0034(7) -0.0036(7) -0.0027(7)
O21 0.0212(8) 0.0207(8) 0.0157(8) -0.0045(6) -0.0029(6) -0.0045(6)
C22 0.0289(13) 0.0237(12) 0.0178(12) -0.0084(10) -0.0004(9) -0.0083(10)
C23 0.0325(14) 0.0371(14) 0.0219(13) -0.0084(11) 0.0039(10) -0.0113(12)
C24 0.0411(15) 0.0272(13) 0.0260(14) -0.0073(11) -0.0041(11) -0.0113(11)
C25 0.0394(15) 0.0370(15) 0.0242(14) -0.0072(11) -0.0104(11) -0.0110(12)
C26 0.0206(11) 0.0190(11) 0.0190(12) -0.0016(9) -0.0044(9) -0.0056(9)
O27 0.0264(9) 0.0221(8) 0.0242(9) 0.0001(7) -0.0095(7) -0.0060(7)
C28 0.0240(12) 0.0186(11) 0.0181(12) 0.0003(9) -0.0051(9) -0.0066(10)
O29 0.0256(9) 0.0303(9) 0.0287(9) -0.0085(8) 0.0027(7) -0.0121(7)
O30 0.0291(9) 0.0270(9) 0.0267(9) -0.0057(7) -0.0004(7) -0.0156(7)
C31 0.0310(13) 0.0303(13) 0.0372(15) -0.0025(11) -0.0045(11) -0.0202(11)
C32 0.0377(15) 0.0360(14) 0.0449(17) 0.0132(13) -0.0127(13) -0.0210(13)
C33 0.0410(16) 0.0494(17) 0.0448(17) 0.0093(14) -0.0192(13) -0.0286(14)
C34 0.062(2) 0.0540(19) 0.062(2) -0.0263(17) 0.0053(17) -0.0388(17)
O35 0.0188(8) 0.0223(8) 0.0179(8) -0.0033(6) -0.0050(6) -0.0048(7)
C36 0.0272(13) 0.0272(13) 0.0343(15) 0.0036(11) -0.0110(11) -0.0068(11)
C37 0.0219(12) 0.0336(13) 0.0259(13) -0.0007(11) -0.0063(10) -0.0088(11)
C38 0.0218(12) 0.0373(14) 0.0196(12) -0.0006(10) -0.0057(9) -0.0117(11)
C39 0.0312(14) 0.0640(19) 0.0208(13) -0.0016(13) -0.0044(11) -0.0211(14)
C40 0.0325(14) 0.0547(17) 0.0282(14) 0.0007(13) -0.0137(11) -0.0157(13)
C41 0.0473(17) 0.0453(16) 0.0246(14) -0.0086(12) -0.0109(12) -0.0160(13)

loop_
_atom_type_symbol
_atom_type_description
_atom_type_scat_dispersion_real
_atom_type_scat_dispersion_imag
_atom_type_scat_source
C C 0.0033 0.0016 'International Tables Vol C Tables 4.2.6.8 and 6.1.1.4'
H H 0.0000 0.0000 'International Tables Vol C Tables 4.2.6.8 and 6.1.1.4'
O O 0.0106 0.0060 'International Tables Vol C Tables 4.2.6.8 and 6.1.1.4'
Si Si 0.0817 0.0704 'International Tables Vol C Tables 4.2.6.8 and 6.1.1.4'

loop_
_geom_angle_atom_site_label_1
_geom_angle_atom_site_label_2
_geom_angle_atom_site_label_3
_geom_angle
O12 Si1 C13 109.90(10)
O12 Si1 C14 113.15(10)
C13 Si1 C14 110.30(12)
O12 Si1 C15 104.61(9)
C13 Si1 C15 108.15(12)
C14 Si1 C15 110.48(12)
O35 Si2 C36 116.18(10)
O35 Si2 C37 113.91(10)
C36 Si2 C37 109.99(11)
O35 Si2 C38 99.27(9)
C36 Si2 C38 107.64(11)
C37 Si2 C38 108.96(11)
C1 C2 C3 127.9(2)
O12 C3 C2 109.45(17)
O12 C3 C5 112.40(17)
C2 C3 C5 107.20(17)
O12 C3 C4 104.26(16)
C2 C3 C4 115.12(18)
C5 C3 C4 108.52(17)
O35 C4 C19 109.21(17)
O35 C4 C26 105.39(16)
C19 C4 C26 111.73(17)
O35 C4 C3 106.54(16)
C19 C4 C3 114.93(17)
C26 C4 C3 108.49(16)
O6 C5 O7 125.9(2)
O6 C5 C3 121.66(19)
O7 C5 C3 112.22(18)
C5 O7 C8 120.17(17)
O7 C8 C9 110.50(19)
O7 C8 C11 102.92(18)
C9 C8 C11 110.5(2)
O7 C8 C10 108.29(19)
C9 C8 C10 113.6(2)
C11 C8 C10 110.4(2)
C3 O12 Si1 138.60(13)
C18 C15 C17 109.2(2)
C18 C15 C16 109.3(2)
C17 C15 C16 108.4(2)
C18 C15 Si1 109.24(18)
C17 C15 Si1 109.46(17)
C16 C15 Si1 111.26(18)
O20 C19 O21 125.9(2)
O20 C19 C4 122.0(2)
O21 C19 C4 112.04(18)
C19 O21 C22 120.18(17)
O21 C22 C25 102.05(18)
O21 C22 C24 109.45(18)
C25 C22 C24 110.8(2)
O21 C22 C23 109.12(18)
C25 C22 C23 111.5(2)
C24 C22 C23 113.3(2)
O27 C26 C28 107.83(17)
O27 C26 C4 115.11(17)
C28 C26 C4 111.75(17)
O29 C28 O30 126.4(2)
O29 C28 C26 123.78(19)
O30 C28 C26 109.63(18)
C28 O30 C31 121.95(17)
O30 C31 C33 109.96(19)
O30 C31 C34 102.32(19)
C33 C31 C34 111.4(2)
O30 C31 C32 108.95(19)
C33 C31 C32 112.8(2)
C34 C31 C32 110.9(2)
C4 O35 Si2 140.34(14)
C41 C38 C40 108.9(2)
C41 C38 C39 108.5(2)
C40 C38 C39 109.0(2)
C41 C38 Si2 110.60(16)
C40 C38 Si2 110.32(17)
C39 C38 Si2 109.53(16)

loop_
_geom_bond_atom_site_label_1
_geom_bond_atom_site_label_2
_geom_bond_distance
Si1 O12 1.6656(16)
Si1 C13 1.873(3)
Si1 C14 1.880(2)
Si1 C15 1.896(3)
Si2 O35 1.6718(16)
Si2 C36 1.875(2)
Si2 C37 1.879(2)
Si2 C38 1.907(2)
C1 C2 1.327(3)
C2 C3 1.528(3)
C3 O12 1.421(3)
C3 C5 1.543(3)
C3 C4 1.602(3)
C4 O35 1.411(3)
C4 C19 1.544(3)
C4 C26 1.569(3)
C5 O6 1.210(3)
C5 O7 1.346(3)
O7 C8 1.505(3)
C8 C9 1.520(4)
C8 C11 1.526(3)
C8 C10 1.531(4)
C15 C18 1.545(4)
C15 C17 1.548(3)
C15 C16 1.553(4)
C19 O20 1.209(3)
C19 O21 1.349(3)
O21 C22 1.501(3)
C22 C25 1.527(3)
C22 C24 1.529(3)
C22 C23 1.530(3)
C26 O27 1.430(3)
C26 C28 1.536(3)
C28 O29 1.207(3)
C28 O30 1.345(3)
O30 C31 1.498(3)
C31 C33 1.513(4)
C31 C34 1.518(4)
C31 C32 1.526(4)
C38 C41 1.541(4)
C38 C40 1.541(3)
C38 C39 1.546(3)

loop_
_geom_torsion_atom_site_label_1
_geom_torsion_atom_site_label_2
_geom_torsion_atom_site_label_3
_geom_torsion_atom_site_label_4
_geom_torsion
C1 C2 C3 O12 -138.4(2)
C1 C2 C3 C5 -16.2(3)
C1 C2 C3 C4 104.6(3)
O12 C3 C4 O35 54.2(2)
C2 C3 C4 O35 174.07(17)
C5 C3 C4 O35 -65.8(2)
O12 C3 C4 C19 175.26(17)
C2 C3 C4 C19 -64.8(2)
C5 C3 C4 C19 55.3(2)
O12 C3 C4 C26 -58.9(2)
C2 C3 C4 C26 61.0(2)
C5 C3 C4 C26 -178.86(17)
O12 C3 C5 O6 -161.31(19)
C2 C3 C5 O6 78.4(2)
C4 C3 C5 O6 -46.5(3)
O12 C3 C5 O7 23.9(2)
C2 C3 C5 O7 -96.4(2)
C4 C3 C5 O7 138.66(18)
O6 C5 O7 C8 -10.9(3)
C3 C5 O7 C8 163.60(18)
C5 O7 C8 C9 67.8(3)
C5 O7 C8 C11 -174.2(2)
C5 O7 C8 C10 -57.3(3)
C2 C3 O12 Si1 48.1(3)
C5 C3 O12 Si1 -70.9(3)
C4 C3 O12 Si1 171.80(16)
C13 Si1 O12 C3 113.0(2)
C14 Si1 O12 C3 -10.8(2)
C15 Si1 O12 C3 -131.1(2)
O12 Si1 C15 C18 -59.16(19)
C13 Si1 C15 C18 57.9(2)
C14 Si1 C15 C18 178.76(17)
O12 Si1 C15 C17 -178.65(18)
C13 Si1 C15 C17 -61.5(2)
C14 Si1 C15 C17 59.3(2)
O12 Si1 C15 C16 61.6(2)
C13 Si1 C15 C16 178.69(18)
C14 Si1 C15 C16 -60.5(2)
O35 C4 C19 O20 0.5(3)
C26 C4 C19 O20 116.7(2)
C3 C4 C19 O20 -119.1(2)
O35 C4 C19 O21 -176.15(15)
C26 C4 C19 O21 -59.9(2)
C3 C4 C19 O21 64.2(2)
O20 C19 O21 C22 2.5(3)
C4 C19 O21 C22 179.00(16)
C19 O21 C22 C25 176.69(18)
C19 O21 C22 C24 59.3(2)
C19 O21 C22 C23 -65.3(2)
O35 C4 C26 O27 179.78(16)
C19 C4 C26 O27 61.3(2)
C3 C4 C26 O27 -66.4(2)
O35 C4 C26 C28 56.3(2)
C19 C4 C26 C28 -62.2(2)
C3 C4 C26 C28 170.12(17)
O27 C26 C28 O29 -69.1(3)
C4 C26 C28 O29 58.4(3)
O27 C26 C28 O30 106.6(2)
C4 C26 C28 O30 -125.97(19)
O29 C28 O30 C31 5.6(3)
C26 C28 O30 C31 -169.91(19)
C28 O30 C31 C33 -64.8(3)
C28 O30 C31 C34 176.7(2)
C28 O30 C31 C32 59.3(3)
C19 C4 O35 Si2 -7.7(3)
C26 C4 O35 Si2 -127.92(19)
C3 C4 O35 Si2 116.9(2)
C36 Si2 O35 C4 -55.7(2)
C37 Si2 O35 C4 73.7(2)
C38 Si2 O35 C4 -170.7(2)
O35 Si2 C38 C41 -54.95(17)
C36 Si2 C38 C41 -176.35(17)
C37 Si2 C38 C41 64.41(19)
O35 Si2 C38 C40 -175.48(16)
C36 Si2 C38 C40 63.12(19)
C37 Si2 C38 C40 -56.12(19)
O35 Si2 C38 C39 64.58(19)
C36 Si2 C38 C39 -56.8(2)
C37 Si2 C38 C39 -176.06(17)
